data_2242742
loop_
_publ_author_name
'Salian, Akshatha R.'
'Foro, Sabine'
'Gowda, B. Thimme'

_publ_section_title
;
 Crystal structure and Hirshfeld surface analysis of two
 (<i>E</i>)-<i>N</i>'-(<i>para</i>-substituted benzylidene)
 4-chlorobenzenesulfonohydrazides
;
_journal_coeditor_code SU5458
_journal_issue 12
_journal_name_full 'Acta Crystallographica Section E'
_journal_page_first 1808
_journal_page_last 1814
_journal_paper_doi 10.1107/S205698901801592X
_journal_volume 74
_journal_year 2018
_chemical_formula_iupac 'C13 H10 Cl N3 O4 S'
_chemical_formula_moiety 'C13 H10 Cl N3 O4 S'
_chemical_formula_sum 'C13 H10 Cl N3 O4 S'
_chemical_formula_weight 339.75
_chemical_name_systematic
;
(<i>E</i>)-4-chloro-<i>N</i>'-(4-Nitrobenzylidene)benzenesulfonohydrazide
;
_space_group_crystal_system monoclinic
_space_group_IT_number 14
_space_group_name_Hall '-P 2ybc'
_space_group_name_H-M_alt 'P 1 21/c 1'
_symmetry_space_group_name_Hall '-P 2ybc'
_symmetry_space_group_name_H-M 'P 1 21/c 1'
_atom_sites_solution_hydrogens mixed
_audit_creation_method SHELXL-2014/6
_cell_angle_alpha 90
_cell_angle_beta 103.929(7)
_cell_angle_gamma 90
_cell_formula_units_Z 8
_cell_length_a 19.9030(10)
_cell_length_b 10.2517(7)
_cell_length_c 15.0640(10)
_cell_measurement_reflns_used 7054
_cell_measurement_temperature 293(2)
_cell_measurement_theta_max 27.77
_cell_measurement_theta_min 2.77
_cell_volume 2983.3(3)
_computing_cell_refinement
;
CrysAlis RED (Oxford Diffraction, 2009)
;
_computing_data_collection
;
CrysAlis CCD (Oxford Diffraction, 2009)
;
_computing_data_reduction
;
CrysAlis RED (Oxford Diffraction, 2009)
;
_computing_molecular_graphics
;
PLATON (Spek, 2009)
;
_computing_publication_material
;
SHELXL2014 (Sheldrick, 2015)
;
_computing_structure_refinement
;
SHELXL2014 (Sheldrick, 2015)
;
_computing_structure_solution
;
SHELXS2013 (Sheldrick, 2008)
;
_diffrn_ambient_temperature 293(2)
_diffrn_measured_fraction_theta_full 0.999
_diffrn_measured_fraction_theta_max 0.999
_diffrn_measurement_device_type
;
Oxford Diffraction Xcalibur diffractometer
with Sapphire CCD
;
_diffrn_measurement_method
;
Rotation method data acquisition using omega scans.
;
_diffrn_radiation_type MoK\a
_diffrn_radiation_wavelength 0.71073
_diffrn_reflns_av_R_equivalents 0.0251
_diffrn_reflns_av_unetI/netI 0.0207
_diffrn_reflns_limit_h_max 23
_diffrn_reflns_limit_h_min -23
_diffrn_reflns_limit_k_max 12
_diffrn_reflns_limit_k_min -12
_diffrn_reflns_limit_l_max 18
_diffrn_reflns_limit_l_min -18
_diffrn_reflns_number 19194
_diffrn_reflns_theta_full 25.242
_diffrn_reflns_theta_max 25.348
_diffrn_reflns_theta_min 2.776
_diffrn_source 'Enhance (Mo) X-ray Source'
_exptl_absorpt_coefficient_mu 0.417
_exptl_absorpt_correction_T_max 0.864
_exptl_absorpt_correction_T_min 0.825
_exptl_absorpt_correction_type multi-scan
_exptl_absorpt_process_details
;
(CrysAlis RED; Oxford Diffraction, 2009)
;
_exptl_crystal_colour yellow
_exptl_crystal_density_diffrn 1.513
_exptl_crystal_description rod
_exptl_crystal_F_000 1392
_exptl_crystal_size_max 0.480
_exptl_crystal_size_mid 0.400
_exptl_crystal_size_min 0.360
_refine_diff_density_max 0.431
_refine_diff_density_min -0.377
_refine_ls_extinction_coef 0.0034(3)
_refine_ls_extinction_expression Fc^*^=kFc[1+0.001xFc^2^\l^3^/sin(2\q)]^-1/4^
_refine_ls_extinction_method SHELXL
_refine_ls_goodness_of_fit_ref 1.021
_refine_ls_hydrogen_treatment mixed
_refine_ls_matrix_type full
_refine_ls_number_parameters 414
_refine_ls_number_reflns 5455
_refine_ls_number_restraints 15
_refine_ls_restrained_S_all 1.024
_refine_ls_R_factor_all 0.0542
_refine_ls_R_factor_gt 0.0381
_refine_ls_shift/su_max 0.001
_refine_ls_shift/su_mean 0.000
_refine_ls_structure_factor_coef Fsqd
_refine_ls_weighting_details 'w=1/[\s^2^(Fo^2^)+(0.0435P)^2^+1.8451P] where P=(Fo^2^+2Fc^2^)/3'
_refine_ls_weighting_scheme calc
_refine_ls_wR_factor_gt 0.0915
_refine_ls_wR_factor_ref 0.1010
_reflns_number_gt 4247
_reflns_number_total 5455
_reflns_threshold_expression 'I > 2\s(I)'
_cod_data_source_file su5458sup1.cif
_cod_data_source_block II
_cod_database_code 2242742
_shelx_space_group_comment
;
The symmetry employed for this shelxl refinement is uniquely defined
by the following loop, which should always be used as a source of
symmetry information in preference to the above space-group names.
They are only intended as comments.
;
_shelx_estimated_absorpt_t_min 0.825
_shelx_estimated_absorpt_t_max 0.864
_shelxl_version_number 2014/6

loop_
_space_group_symop_operation_xyz
'x, y, z'
'-x, y+1/2, -z+1/2'
'-x, -y, -z'
'x, -y-1/2, z-1/2'

loop_
_atom_site_type_symbol
_atom_site_label
_atom_site_fract_x
_atom_site_fract_y
_atom_site_fract_z
_atom_site_U_iso_or_equiv
_atom_site_adp_type
_atom_site_calc_flag
_atom_site_occupancy
_atom_site_disorder_assembly
_atom_site_disorder_group
Cl Cl1 0.44715(4) 0.44299(7) 0.63321(5) 0.0692(2) Uani d 1 . .
S S1 0.41281(3) 1.03308(5) 0.53686(4) 0.03843(15) Uani d 1 . .
O O1 0.42255(8) 1.04883(15) 0.44626(10) 0.0447(4) Uani d 1 . .
O O2 0.44990(8) 1.11288(16) 0.60973(11) 0.0529(4) Uani d 1 . .
O O3 0.0285(6) 0.5036(8) 0.3381(6) 0.081(3) Uani d 0.55 A 1
O O3' 0.0324(8) 0.5149(10) 0.3044(7) 0.075(3) Uani d 0.45 A 2
O O4 -0.04648(9) 0.6576(2) 0.30599(13) 0.0681(5) Uani d 1 . .
N N1 0.33087(10) 1.06413(19) 0.53180(14) 0.0449(5) Uani d 1 . .
H H1N 0.3271(13) 1.086(2) 0.5849(12) 0.054 Uiso d 1 . .
N N2 0.28443(9) 0.97344(18) 0.48183(12) 0.0426(4) Uani d 1 . .
N N3 0.01310(11) 0.6206(2) 0.32944(15) 0.0562(5) Uani d 1 . .
C C1 0.42530(10) 0.8671(2) 0.56436(14) 0.0367(5) Uani d 1 . .
C C2 0.44115(12) 0.8290(2) 0.65534(15) 0.0465(6) Uani d 1 . .
H H2 0.4461 0.8912 0.7014 0.056 Uiso calc 1 . .
C C3 0.44953(12) 0.6982(3) 0.67705(16) 0.0519(6) Uani d 1 . .
H H3 0.4610 0.6714 0.7378 0.062 Uiso calc 1 . .
C C4 0.44062(11) 0.6085(2) 0.60760(17) 0.0457(6) Uani d 1 . .
C C5 0.42596(13) 0.6447(2) 0.51720(17) 0.0534(6) Uani d 1 . .
H H5 0.4209 0.5821 0.4714 0.064 Uiso calc 1 . .
C C6 0.41891(13) 0.7760(2) 0.49545(15) 0.0484(6) Uani d 1 . .
H H6 0.4099 0.8027 0.4347 0.058 Uiso calc 1 . .
C C7 0.22211(11) 0.9867(2) 0.48701(16) 0.0438(5) Uani d 1 . .
H H7 0.2100 1.0569 0.5192 0.053 Uiso calc 1 . .
C C8 0.16896(11) 0.8929(2) 0.44293(15) 0.0406(5) Uani d 1 . .
C C9 0.09969(12) 0.9292(2) 0.42131(17) 0.0499(6) Uani d 1 . .
H H9 0.0877 1.0142 0.4327 0.060 Uiso calc 1 . .
C C10 0.04837(12) 0.8412(2) 0.38318(17) 0.0497(6) Uani d 1 . .
H H10 0.0021 0.8661 0.3679 0.060 Uiso calc 1 . .
C C11 0.06736(11) 0.7159(2) 0.36837(16) 0.0443(5) Uani d 1 . .
C C12 0.13570(12) 0.6763(2) 0.38937(18) 0.0508(6) Uani d 1 . .
H H12 0.1472 0.5907 0.3787 0.061 Uiso calc 1 . .
C C13 0.18635(12) 0.7649(2) 0.42624(17) 0.0476(6) Uani d 1 . .
H H13 0.2326 0.7395 0.4402 0.057 Uiso calc 1 . .
Cl Cl2 0.11071(4) 0.30845(9) 0.53034(6) 0.0814(3) Uani d 1 . .
S S2 0.32436(3) 0.34333(5) 0.28991(4) 0.04203(16) Uani d 1 . .
O O5 0.28924(9) 0.38026(17) 0.19868(11) 0.0542(4) Uani d 1 . .
O O6 0.38459(9) 0.41231(17) 0.33703(13) 0.0610(5) Uani d 1 . .
O O7 0.10708(11) -0.49600(19) 0.13632(16) 0.0778(6) Uani d 1 . .
O O8 0.03109(10) -0.3435(2) 0.12357(18) 0.0896(7) Uani d 1 . .
N N4 0.34961(10) 0.19182(18) 0.28409(13) 0.0413(4) Uani d 1 . .
H H4N 0.3793(11) 0.167(2) 0.3306(13) 0.050 Uiso d 1 . .
N N5 0.29454(9) 0.10878(17) 0.24828(12) 0.0386(4) Uani d 1 . .
N N6 0.09076(11) -0.3814(2) 0.14089(16) 0.0582(6) Uani d 1 . .
C C14 0.26262(11) 0.3420(2) 0.35620(15) 0.0388(5) Uani d 1 . .
C C15 0.19424(12) 0.3099(2) 0.31583(15) 0.0432(5) Uani d 1 . .
H H15 0.1803 0.2948 0.2532 0.052 Uiso calc 1 . .
C C16 0.14730(12) 0.3006(2) 0.36964(17) 0.0479(6) Uani d 1 . .
H H16 0.1014 0.2790 0.3437 0.058 Uiso calc 1 . .
C C17 0.16929(13) 0.3237(2) 0.46229(17) 0.0483(6) Uani d 1 . .
C C18 0.23655(13) 0.3573(3) 0.50252(16) 0.0534(6) Uani d 1 . .
H H18 0.2500 0.3742 0.5650 0.064 Uiso calc 1 . .
C C19 0.28388(12) 0.3655(2) 0.44925(16) 0.0489(6) Uani d 1 . .
H H19 0.3298 0.3868 0.4757 0.059 Uiso calc 1 . .
C C20 0.30626(12) -0.0126(2) 0.25909(15) 0.0413(5) Uani d 1 . .
H H20 0.3503 -0.0419 0.2881 0.050 Uiso calc 1 . .
C C21 0.25043(11) -0.1061(2) 0.22580(15) 0.0395(5) Uani d 1 . .
C C22 0.18148(12) -0.0665(2) 0.20002(18) 0.0496(6) Uani d 1 . .
H H22 0.1707 0.0215 0.2026 0.060 Uiso calc 1 . .
C C23 0.12929(12) -0.1552(2) 0.17098(18) 0.0511(6) Uani d 1 . .
H H23 0.0834 -0.1283 0.1534 0.061 Uiso calc 1 . .
C C24 0.14638(12) -0.2851(2) 0.16848(16) 0.0436(5) Uani d 1 . .
C C25 0.21363(12) -0.3280(2) 0.19346(17) 0.0498(6) Uani d 1 . .
H H25 0.2238 -0.4163 0.1907 0.060 Uiso calc 1 . .
C C26 0.26565(12) -0.2384(2) 0.22262(17) 0.0482(6) Uani d 1 . .
H H26 0.3114 -0.2663 0.2404 0.058 Uiso calc 1 . .

loop_
_atom_site_aniso_label
_atom_site_aniso_U_11
_atom_site_aniso_U_22
_atom_site_aniso_U_33
_atom_site_aniso_U_12
_atom_site_aniso_U_13
_atom_site_aniso_U_23
Cl1 0.0651(4) 0.0455(4) 0.0853(5) -0.0022(3) -0.0048(4) 0.0214(3)
S1 0.0359(3) 0.0367(3) 0.0404(3) -0.0048(2) 0.0046(2) -0.0003(2)
O1 0.0414(8) 0.0469(9) 0.0454(9) -0.0022(7) 0.0096(7) 0.0086(7)
O2 0.0544(10) 0.0450(10) 0.0524(10) -0.0110(8) -0.0006(8) -0.0087(8)
O3 0.058(3) 0.050(3) 0.129(7) -0.007(2) 0.010(5) -0.002(4)
O3' 0.069(4) 0.062(4) 0.087(5) -0.005(4) 0.005(4) -0.018(4)
O4 0.0382(10) 0.0845(15) 0.0791(13) -0.0053(9) 0.0093(9) -0.0026(11)
N1 0.0406(10) 0.0446(11) 0.0488(11) -0.0001(9) 0.0094(9) -0.0083(9)
N2 0.0380(10) 0.0443(11) 0.0438(10) -0.0011(9) 0.0065(8) -0.0028(9)
N3 0.0421(12) 0.0600(15) 0.0649(14) -0.0050(11) 0.0102(10) -0.0023(12)
C1 0.0310(10) 0.0404(12) 0.0371(11) -0.0048(9) 0.0051(8) 0.0017(9)
C2 0.0483(13) 0.0506(14) 0.0360(12) -0.0052(11) 0.0014(10) -0.0009(10)
C3 0.0507(14) 0.0594(16) 0.0393(13) -0.0033(12) -0.0015(11) 0.0136(12)
C4 0.0367(12) 0.0401(13) 0.0557(14) -0.0023(10) 0.0021(10) 0.0126(11)
C5 0.0664(16) 0.0405(13) 0.0511(14) -0.0042(12) 0.0097(12) -0.0031(11)
C6 0.0650(15) 0.0447(14) 0.0337(12) -0.0035(12) 0.0085(11) 0.0028(10)
C7 0.0400(12) 0.0392(12) 0.0527(14) 0.0061(10) 0.0119(10) 0.0010(10)
C8 0.0355(11) 0.0437(13) 0.0434(12) 0.0033(10) 0.0113(9) 0.0039(10)
C9 0.0397(12) 0.0435(13) 0.0667(16) 0.0103(11) 0.0131(11) -0.0002(12)
C10 0.0324(11) 0.0535(15) 0.0614(15) 0.0076(11) 0.0081(11) 0.0050(12)
C11 0.0383(12) 0.0475(14) 0.0472(13) -0.0010(10) 0.0105(10) 0.0034(11)
C12 0.0419(13) 0.0418(13) 0.0677(16) 0.0059(11) 0.0113(11) -0.0033(12)
C13 0.0327(11) 0.0481(14) 0.0616(15) 0.0079(10) 0.0106(10) 0.0033(12)
Cl2 0.0824(5) 0.0998(6) 0.0759(5) -0.0171(5) 0.0459(4) -0.0163(4)
S2 0.0445(3) 0.0341(3) 0.0487(3) -0.0011(2) 0.0137(2) 0.0007(2)
O5 0.0642(11) 0.0510(10) 0.0514(10) 0.0132(9) 0.0218(8) 0.0169(8)
O6 0.0524(10) 0.0512(10) 0.0824(13) -0.0141(8) 0.0219(9) -0.0147(9)
O7 0.0715(13) 0.0450(11) 0.1165(18) -0.0122(10) 0.0217(12) -0.0072(11)
O8 0.0452(11) 0.0735(15) 0.143(2) -0.0107(10) 0.0096(12) -0.0044(14)
N4 0.0401(10) 0.0353(10) 0.0446(11) 0.0022(8) 0.0027(8) -0.0006(8)
N5 0.0395(10) 0.0349(10) 0.0397(10) -0.0002(8) 0.0064(8) 0.0001(8)
N6 0.0521(13) 0.0532(14) 0.0700(15) -0.0095(11) 0.0160(11) -0.0011(11)
C14 0.0439(12) 0.0315(11) 0.0407(12) 0.0031(9) 0.0094(9) -0.0009(9)
C15 0.0451(13) 0.0432(13) 0.0388(12) 0.0024(10) 0.0050(10) -0.0056(10)
C16 0.0425(13) 0.0468(14) 0.0533(14) -0.0016(11) 0.0093(11) -0.0062(11)
C17 0.0542(14) 0.0443(13) 0.0511(14) -0.0032(11) 0.0216(11) -0.0061(11)
C18 0.0642(16) 0.0565(16) 0.0388(13) -0.0021(13) 0.0110(11) -0.0084(11)
C19 0.0462(13) 0.0501(14) 0.0474(14) -0.0060(11) 0.0051(11) -0.0078(11)
C20 0.0411(12) 0.0405(13) 0.0419(12) 0.0052(10) 0.0092(10) 0.0001(10)
C21 0.0423(12) 0.0346(12) 0.0413(12) 0.0043(10) 0.0094(10) 0.0013(10)
C22 0.0452(13) 0.0356(12) 0.0669(16) 0.0070(10) 0.0112(12) 0.0032(11)
C23 0.0389(12) 0.0443(14) 0.0683(16) 0.0054(11) 0.0089(11) 0.0055(12)
C24 0.0441(13) 0.0399(13) 0.0486(13) -0.0041(10) 0.0149(10) -0.0008(10)
C25 0.0517(14) 0.0334(12) 0.0660(16) 0.0041(11) 0.0173(12) -0.0051(11)
C26 0.0404(12) 0.0403(13) 0.0631(15) 0.0058(10) 0.0107(11) -0.0031(11)

loop_
_atom_type_symbol
_atom_type_description
_atom_type_scat_dispersion_real
_atom_type_scat_dispersion_imag
_atom_type_scat_source
C C 0.0033 0.0016 'International Tables Vol C Tables 4.2.6.8 and 6.1.1.4'
H H 0.0000 0.0000 'International Tables Vol C Tables 4.2.6.8 and 6.1.1.4'
Cl Cl 0.1484 0.1585 'International Tables Vol C Tables 4.2.6.8 and 6.1.1.4'
N N 0.0061 0.0033 'International Tables Vol C Tables 4.2.6.8 and 6.1.1.4'
O O 0.0106 0.0060 'International Tables Vol C Tables 4.2.6.8 and 6.1.1.4'
S S 0.1246 0.1234 'International Tables Vol C Tables 4.2.6.8 and 6.1.1.4'

loop_
_geom_angle_atom_site_label_1
_geom_angle_atom_site_label_2
_geom_angle_atom_site_label_3
_geom_angle
O2 S1 O1 120.35(10)
O2 S1 N1 104.40(10)
O1 S1 N1 107.10(10)
O2 S1 C1 110.93(10)
O1 S1 C1 106.87(10)
N1 S1 C1 106.33(10)
N2 N1 S1 114.59(15)
N2 N1 H1N 118.9(18)
S1 N1 H1N 108.5(17)
C7 N2 N1 115.17(19)
O4 N3 O3 122.2(6)
O4 N3 O3' 122.5(8)
O4 N3 C11 118.8(2)
O3 N3 C11 117.5(6)
O3' N3 C11 116.8(8)
C6 C1 C2 120.7(2)
C6 C1 S1 119.78(17)
C2 C1 S1 119.49(17)
C3 C2 C1 119.6(2)
C3 C2 H2 120.2
C1 C2 H2 120.2
C4 C3 C2 119.0(2)
C4 C3 H3 120.5
C2 C3 H3 120.5
C3 C4 C5 122.2(2)
C3 C4 Cl1 119.75(19)
C5 C4 Cl1 118.1(2)
C4 C5 C6 118.8(2)
C4 C5 H5 120.6
C6 C5 H5 120.6
C1 C6 C5 119.6(2)
C1 C6 H6 120.2
C5 C6 H6 120.2
N2 C7 C8 120.8(2)
N2 C7 H7 119.6
C8 C7 H7 119.6
C9 C8 C13 119.0(2)
C9 C8 C7 119.9(2)
C13 C8 C7 121.0(2)
C10 C9 C8 121.0(2)
C10 C9 H9 119.5
C8 C9 H9 119.5
C11 C10 C9 118.3(2)
C11 C10 H10 120.8
C9 C10 H10 120.8
C10 C11 C12 122.2(2)
C10 C11 N3 118.8(2)
C12 C11 N3 119.0(2)
C13 C12 C11 119.0(2)
C13 C12 H12 120.5
C11 C12 H12 120.5
C12 C13 C8 120.4(2)
C12 C13 H13 119.8
C8 C13 H13 119.8
O6 S2 O5 120.24(11)
O6 S2 N4 105.33(10)
O5 S2 N4 106.46(10)
O6 S2 C14 109.87(10)
O5 S2 C14 107.46(10)
N4 S2 C14 106.70(10)
N5 N4 S2 112.16(14)
N5 N4 H4N 118.0(17)
S2 N4 H4N 113.8(17)
C20 N5 N4 116.56(18)
O8 N6 O7 123.5(2)
O8 N6 C24 118.5(2)
O7 N6 C24 118.0(2)
C19 C14 C15 120.8(2)
C19 C14 S2 119.21(17)
C15 C14 S2 119.83(17)
C16 C15 C14 119.3(2)
C16 C15 H15 120.3
C14 C15 H15 120.3
C17 C16 C15 119.2(2)
C17 C16 H16 120.4
C15 C16 H16 120.4
C18 C17 C16 121.9(2)
C18 C17 Cl2 118.95(19)
C16 C17 Cl2 119.19(19)
C17 C18 C19 119.2(2)
C17 C18 H18 120.4
C19 C18 H18 120.4
C18 C19 C14 119.6(2)
C18 C19 H19 120.2
C14 C19 H19 120.2
N5 C20 C21 119.9(2)
N5 C20 H20 120.1
C21 C20 H20 120.1
C26 C21 C22 118.8(2)
C26 C21 C20 119.8(2)
C22 C21 C20 121.3(2)
C23 C22 C21 121.0(2)
C23 C22 H22 119.5
C21 C22 H22 119.5
C22 C23 C24 118.5(2)
C22 C23 H23 120.8
C24 C23 H23 120.8
C25 C24 C23 122.3(2)
C25 C24 N6 118.8(2)
C23 C24 N6 118.9(2)
C24 C25 C26 118.9(2)
C24 C25 H25 120.6
C26 C25 H25 120.6
C25 C26 C21 120.6(2)
C25 C26 H26 119.7
C21 C26 H26 119.7

loop_
_geom_bond_atom_site_label_1
_geom_bond_atom_site_label_2
_geom_bond_distance
Cl1 C4 1.738(2)
S1 O2 1.4245(16)
S1 O1 1.4331(16)
S1 N1 1.6452(19)
S1 C1 1.754(2)
O3 N3 1.237(8)
O3' N3 1.239(10)
O4 N3 1.213(3)
N1 N2 1.397(3)
N1 H1N 0.849(16)
N2 C7 1.269(3)
N3 C11 1.469(3)
C1 C6 1.379(3)
C1 C2 1.386(3)
C2 C3 1.381(3)
C2 H2 0.9300
C3 C4 1.372(4)
C3 H3 0.9300
C4 C5 1.373(3)
C5 C6 1.385(3)
C5 H5 0.9300
C6 H6 0.9300
C7 C8 1.465(3)
C7 H7 0.9300
C8 C9 1.389(3)
C8 C13 1.396(3)
C9 C10 1.380(3)
C9 H9 0.9300
C10 C11 1.372(3)
C10 H10 0.9300
C11 C12 1.381(3)
C12 C13 1.371(3)
C12 H12 0.9300
C13 H13 0.9300
Cl2 C17 1.735(2)
S2 O6 1.4252(17)
S2 O5 1.4346(17)
S2 N4 1.6414(19)
S2 C14 1.760(2)
O7 N6 1.226(3)
O8 N6 1.217(3)
N4 N5 1.390(2)
N4 H4N 0.839(16)
N5 C20 1.269(3)
N6 C24 1.467(3)
C14 C19 1.384(3)
C14 C15 1.390(3)
C15 C16 1.380(3)
C15 H15 0.9300
C16 C17 1.379(3)
C16 H16 0.9300
C17 C18 1.374(3)
C18 C19 1.379(3)
C18 H18 0.9300
C19 H19 0.9300
C20 C21 1.462(3)
C20 H20 0.9300
C21 C26 1.393(3)
C21 C22 1.394(3)
C22 C23 1.370(3)
C22 H22 0.9300
C23 C24 1.377(3)
C23 H23 0.9300
C24 C25 1.373(3)
C25 C26 1.375(3)
C25 H25 0.9300
C26 H26 0.9300

loop_
_geom_hbond_atom_site_label_D
_geom_hbond_atom_site_label_H
_geom_hbond_atom_site_label_A
_geom_hbond_site_symmetry_A
_geom_hbond_distance_DH
_geom_hbond_distance_HA
_geom_hbond_distance_DA
_geom_hbond_angle_DHA
N1 H1N O5 4_576 0.849(16) 2.062(17) 2.887(3) 163(2)
N4 H4N O1 1_545 0.839(16) 2.127(18) 2.918(2) 157(2)
C10 H10 O7 2_565 0.93 2.58 3.465(3) 159
C16 H16 O4 2_545 0.93 2.58 3.259(3) 131
C25 H25 O5 1_545 0.93 2.45 3.340(3) 161
C12 H12 Cg3 . 0.93 2.96 3.843(2) 160

loop_
_geom_torsion_atom_site_label_1
_geom_torsion_atom_site_label_2
_geom_torsion_atom_site_label_3
_geom_torsion_atom_site_label_4
_geom_torsion
O2 S1 N1 N2 -164.14(15)
O1 S1 N1 N2 67.20(18)
C1 S1 N1 N2 -46.79(18)
S1 N1 N2 C7 171.43(17)
O2 S1 C1 C6 -153.93(18)
O1 S1 C1 C6 -21.0(2)
N1 S1 C1 C6 93.2(2)
O2 S1 C1 C2 26.4(2)
O1 S1 C1 C2 159.36(17)
N1 S1 C1 C2 -86.50(19)
C6 C1 C2 C3 -1.0(3)
S1 C1 C2 C3 178.61(18)
C1 C2 C3 C4 -1.2(4)
C2 C3 C4 C5 2.3(4)
C2 C3 C4 Cl1 -177.17(18)
C3 C4 C5 C6 -1.0(4)
Cl1 C4 C5 C6 178.45(19)
C2 C1 C6 C5 2.3(4)
S1 C1 C6 C5 -177.32(19)
C4 C5 C6 C1 -1.3(4)
N1 N2 C7 C8 -175.87(19)
N2 C7 C8 C9 -157.7(2)
N2 C7 C8 C13 25.5(3)
C13 C8 C9 C10 -0.5(4)
C7 C8 C9 C10 -177.3(2)
C8 C9 C10 C11 1.0(4)
C9 C10 C11 C12 -0.7(4)
C9 C10 C11 N3 178.8(2)
O4 N3 C11 C10 4.8(3)
O3 N3 C11 C10 -161.9(5)
O3' N3 C11 C10 169.5(6)
O4 N3 C11 C12 -175.6(2)
O3 N3 C11 C12 17.7(6)
O3' N3 C11 C12 -10.9(6)
C10 C11 C12 C13 0.0(4)
N3 C11 C12 C13 -179.6(2)
C11 C12 C13 C8 0.5(4)
C9 C8 C13 C12 -0.2(4)
C7 C8 C13 C12 176.5(2)
O6 S2 N4 N5 173.52(15)
O5 S2 N4 N5 -57.76(17)
C14 S2 N4 N5 56.77(17)
S2 N4 N5 C20 -165.33(16)
O6 S2 C14 C19 -19.8(2)
O5 S2 C14 C19 -152.28(18)
N4 S2 C14 C19 93.9(2)
O6 S2 C14 C15 163.92(18)
O5 S2 C14 C15 31.5(2)
N4 S2 C14 C15 -82.38(19)
C19 C14 C15 C16 -0.5(3)
S2 C14 C15 C16 175.69(17)
C14 C15 C16 C17 0.2(3)
C15 C16 C17 C18 0.8(4)
C15 C16 C17 Cl2 -178.57(18)
C16 C17 C18 C19 -1.3(4)
Cl2 C17 C18 C19 178.0(2)
C17 C18 C19 C14 1.0(4)
C15 C14 C19 C18 -0.1(4)
S2 C14 C19 C18 -176.29(19)
N4 N5 C20 C21 178.17(18)
N5 C20 C21 C26 168.5(2)
N5 C20 C21 C22 -13.9(3)
C26 C21 C22 C23 -0.7(4)
C20 C21 C22 C23 -178.4(2)
C21 C22 C23 C24 0.5(4)
C22 C23 C24 C25 -0.4(4)
C22 C23 C24 N6 177.7(2)
O8 N6 C24 C25 176.1(2)
O7 N6 C24 C25 -4.1(4)
O8 N6 C24 C23 -2.1(4)
O7 N6 C24 C23 177.8(2)
C23 C24 C25 C26 0.5(4)
N6 C24 C25 C26 -177.6(2)
C24 C25 C26 C21 -0.7(4)
C22 C21 C26 C25 0.8(4)
C20 C21 C26 C25 178.5(2)

_cod_database_fobs_code 2242742
